data_4069118
loop_
_publ_author_name
'Flapper, Jitte'
'Kooijman, Huub'
'Lutz, Martin'
'Spek, Anthony L.'
'van Leeuwen, Piet W. N. M.'
'Elsevier, Cornelis J.'
'Kamer, Paul C. J.'

_publ_section_title
;
 Nickel and Palladium Complexes of New Pyridine-Phosphine Ligands and
 Their Use in Ethene Oligomerization
;
_journal_issue 11
_journal_name_full Organometallics
_journal_page_first 3272
_journal_paper_doi 10.1021/om900038u
_journal_volume 28
_journal_year 2009
_chemical_formula_moiety 'C21 H22 Cl2 N Ni P'
_chemical_formula_sum 'C21 H22 Cl2 N Ni P'
_chemical_formula_weight 448.98
_chemical_name_systematic
; 
 ? 
;
_space_group_IT_number 14
_symmetry_cell_setting monoclinic
_symmetry_space_group_name_Hall '-P 2ybc'
_symmetry_space_group_name_H-M 'P 1 21/c 1'
_atom_sites_solution_hydrogens difmap
_atom_sites_solution_primary direct
_atom_sites_solution_secondary difmap
_audit_creation_method SHELXL-97
_cell_angle_alpha 90.00
_cell_angle_beta 129.6543(4)
_cell_angle_gamma 90.00
_cell_formula_units_Z 4
_cell_length_a 9.3096(1)
_cell_length_b 20.1793(2)
_cell_length_c 13.9525(2)
_cell_measurement_reflns_used 45894
_cell_measurement_temperature 150(2)
_cell_measurement_theta_max 27.48
_cell_measurement_theta_min 1.02
_cell_volume 2018.03(4)
_computing_cell_refinement HKL2000
_computing_data_collection 'Nonius COLLECT'
_computing_data_reduction 'HKL2000, denzox, Sadabs'
_computing_structure_refinement 'SHELXL-97 (Sheldrick, 1997)'
_computing_structure_solution 'SHELXS-97 (Sheldrick, 1990)'
_diffrn_ambient_temperature 150(2)
_diffrn_measured_fraction_theta_full 0.997
_diffrn_measured_fraction_theta_max 0.997
_diffrn_measurement_device_type 'Nonius KappaCCD'
_diffrn_measurement_method '\f and \w scans'
_diffrn_radiation_monochromator graphite
_diffrn_radiation_source 'rotating anode'
_diffrn_radiation_type MoK\a
_diffrn_radiation_wavelength 0.71073
_diffrn_reflns_av_R_equivalents 0.0407
_diffrn_reflns_av_sigmaI/netI 0.0252
_diffrn_reflns_limit_h_max 12
_diffrn_reflns_limit_h_min -12
_diffrn_reflns_limit_k_max 19
_diffrn_reflns_limit_k_min -26
_diffrn_reflns_limit_l_max 18
_diffrn_reflns_limit_l_min -18
_diffrn_reflns_number 34570
_diffrn_reflns_theta_full 27.48
_diffrn_reflns_theta_max 27.48
_diffrn_reflns_theta_min 2.02
_exptl_absorpt_coefficient_mu 1.310
_exptl_absorpt_correction_T_max 0.82
_exptl_absorpt_correction_T_min 0.56
_exptl_absorpt_correction_type multi-scan
_exptl_absorpt_process_details Sadabs
_exptl_crystal_colour purple
_exptl_crystal_density_diffrn 1.478
_exptl_crystal_density_method 'not measured'
_exptl_crystal_description block
_exptl_crystal_F_000 928
_exptl_crystal_size_max 0.36
_exptl_crystal_size_mid 0.21
_exptl_crystal_size_min 0.15
_refine_diff_density_max 0.331
_refine_diff_density_min -0.310
_refine_diff_density_rms 0.054
_refine_ls_extinction_method none
_refine_ls_goodness_of_fit_ref 1.026
_refine_ls_hydrogen_treatment constr
_refine_ls_matrix_type full
_refine_ls_number_parameters 238
_refine_ls_number_reflns 4606
_refine_ls_number_restraints 0
_refine_ls_restrained_S_all 1.026
_refine_ls_R_factor_all 0.0350
_refine_ls_R_factor_gt 0.0261
_refine_ls_shift/su_max 0.004
_refine_ls_shift/su_mean 0.000
_refine_ls_structure_factor_coef Fsqd
_refine_ls_weighting_details 'calc w=1/[\s^2^(Fo^2^)+(0.0206P)^2^+1.5261P] where P=(Fo^2^+2Fc^2^)/3'
_refine_ls_weighting_scheme calc
_refine_ls_wR_factor_gt 0.0574
_refine_ls_wR_factor_ref 0.0610
_reflns_number_gt 3978
_reflns_number_total 4606
_reflns_threshold_expression I>2\s(I)
_cod_data_source_file om900038u_si_004.cif
_cod_data_source_block s3906a
_cod_original_sg_symbol_H-M 'P 21/c'
_cod_database_code 4069118

loop_
_symmetry_equiv_pos_as_xyz
'x, y, z'
'-x, y+1/2, -z+1/2'
'-x, -y, -z'
'x, -y-1/2, z-1/2'

loop_
_atom_site_label
_atom_site_type_symbol
_atom_site_fract_x
_atom_site_fract_y
_atom_site_fract_z
_atom_site_U_iso_or_equiv
_atom_site_adp_type
_atom_site_occupancy
_atom_site_symmetry_multiplicity
_atom_site_calc_flag
_atom_site_refinement_flags
Ni1 Ni 0.28005(3) 0.328171(10) 0.342435(19) 0.01810(6) Uani 1 1 d .
Cl1 Cl 0.26234(6) 0.36820(2) 0.48329(4) 0.02708(10) Uani 1 1 d .
Cl2 Cl 0.26633(6) 0.22419(2) 0.28623(5) 0.02934(11) Uani 1 1 d .
P1 P 0.09255(6) 0.398787(19) 0.17570(4) 0.01547(9) Uani 1 1 d .
N1 N 0.52590(19) 0.36209(7) 0.39773(13) 0.0208(3) Uani 1 1 d .
C1 C 0.5662(2) 0.42750(8) 0.40488(15) 0.0205(3) Uani 1 1 d .
C2 C 0.7480(2) 0.44794(10) 0.46307(17) 0.0281(4) Uani 1 1 d .
H2 H 0.7762 0.4938 0.4708 0.034 Uiso 1 1 calc R
C3 C 0.8873(3) 0.40139(11) 0.50952(19) 0.0353(5) Uani 1 1 d .
H3 H 1.0117 0.4150 0.5495 0.042 Uiso 1 1 calc R
C4 C 0.8437(3) 0.33479(10) 0.49716(18) 0.0343(4) Uani 1 1 d .
H4 H 0.9362 0.3019 0.5257 0.041 Uiso 1 1 calc R
C5 C 0.6634(3) 0.31722(9) 0.44256(17) 0.0280(4) Uani 1 1 d .
H5 H 0.6342 0.2715 0.4360 0.034 Uiso 1 1 calc R
C6 C 0.4074(2) 0.47649(8) 0.34233(16) 0.0220(4) Uani 1 1 d .
H6A H 0.4568 0.5218 0.3535 0.026 Uiso 1 1 calc R
H6B H 0.3506 0.4747 0.3827 0.026 Uiso 1 1 calc R
C7 C 0.2556(2) 0.46206(8) 0.20150(16) 0.0206(3) Uani 1 1 d .
H7A H 0.3154 0.4465 0.1671 0.025 Uiso 1 1 calc R
H7B H 0.1865 0.5033 0.1575 0.025 Uiso 1 1 calc R
C8 C -0.0762(2) 0.44319(8) 0.17813(14) 0.0184(3) Uani 1 1 d .
C9 C -0.1991(2) 0.40714(8) 0.18438(15) 0.0218(3) Uani 1 1 d .
C10 C -0.3247(3) 0.44229(10) 0.18807(18) 0.0304(4) Uani 1 1 d .
H10 H -0.4085 0.4185 0.1924 0.036 Uiso 1 1 calc R
C11 C -0.3305(3) 0.51089(10) 0.18559(19) 0.0361(5) Uani 1 1 d .
H11 H -0.4171 0.5336 0.1885 0.043 Uiso 1 1 calc R
C12 C -0.2102(3) 0.54618(9) 0.17884(19) 0.0351(5) Uani 1 1 d .
H12 H -0.2141 0.5932 0.1766 0.042 Uiso 1 1 calc R
C13 C -0.0835(3) 0.51266(8) 0.17540(17) 0.0269(4) Uani 1 1 d .
H13 H -0.0004 0.5371 0.1711 0.032 Uiso 1 1 calc R
C14 C -0.2032(3) 0.33258(9) 0.18650(19) 0.0291(4) Uani 1 1 d .
H14A H -0.0752 0.3155 0.2397 0.044 Uiso 0.36(2) 1 calc PR
H14B H -0.2721 0.3155 0.1018 0.044 Uiso 0.36(2) 1 calc PR
H14C H -0.2649 0.3183 0.2194 0.044 Uiso 0.36(2) 1 calc PR
H14D H -0.3329 0.3174 0.1342 0.044 Uiso 0.64(2) 1 calc PR
H14E H -0.1360 0.3173 0.2722 0.044 Uiso 0.64(2) 1 calc PR
H14F H -0.1433 0.3145 0.1545 0.044 Uiso 0.64(2) 1 calc PR
C15 C -0.0403(2) 0.37021(7) 0.01505(15) 0.0175(3) Uani 1 1 d .
C16 C 0.0470(2) 0.33833(8) -0.02572(16) 0.0202(3) Uani 1 1 d .
C17 C -0.0629(3) 0.32029(9) -0.15091(17) 0.0255(4) Uani 1 1 d .
H17 H -0.0048 0.3007 -0.1804 0.031 Uiso 1 1 calc R
C18 C -0.2543(3) 0.33010(9) -0.23338(17) 0.0276(4) Uani 1 1 d .
H18 H -0.3254 0.3176 -0.3182 0.033 Uiso 1 1 calc R
C19 C -0.3417(2) 0.35818(8) -0.19172(16) 0.0246(4) Uani 1 1 d .
H19 H -0.4734 0.3633 -0.2469 0.029 Uiso 1 1 calc R
C20 C -0.2353(2) 0.37863(8) -0.06891(15) 0.0204(3) Uani 1 1 d .
H20 H -0.2949 0.3987 -0.0409 0.024 Uiso 1 1 calc R
C21 C 0.2530(2) 0.32242(9) 0.05801(17) 0.0272(4) Uani 1 1 d .
H21A H 0.2701 0.2767 0.0431 0.041 Uiso 1 1 calc R
H21B H 0.3074 0.3273 0.1452 0.041 Uiso 1 1 calc R
H21C H 0.3150 0.3529 0.0400 0.041 Uiso 1 1 calc R

loop_
_atom_site_aniso_label
_atom_site_aniso_U_11
_atom_site_aniso_U_22
_atom_site_aniso_U_33
_atom_site_aniso_U_23
_atom_site_aniso_U_13
_atom_site_aniso_U_12
Ni1 0.01816(11) 0.01522(11) 0.01808(11) 0.00186(8) 0.01025(9) 0.00015(8)
Cl1 0.0298(2) 0.0300(2) 0.0205(2) -0.00093(16) 0.01564(19) 0.00062(17)
Cl2 0.0355(2) 0.0163(2) 0.0413(3) -0.00335(17) 0.0269(2) -0.00346(17)
P1 0.01600(19) 0.01350(19) 0.01567(19) 0.00027(14) 0.00954(17) 0.00023(14)
N1 0.0176(7) 0.0219(7) 0.0192(7) 0.0001(5) 0.0100(6) 0.0006(5)
C1 0.0202(8) 0.0247(8) 0.0163(8) -0.0040(6) 0.0116(7) -0.0039(6)
C2 0.0240(9) 0.0323(10) 0.0268(9) -0.0069(7) 0.0156(8) -0.0086(7)
C3 0.0181(9) 0.0517(13) 0.0302(10) -0.0060(9) 0.0127(8) -0.0048(8)
C4 0.0215(9) 0.0445(12) 0.0287(10) 0.0011(8) 0.0123(8) 0.0087(8)
C5 0.0240(9) 0.0278(9) 0.0250(9) 0.0025(7) 0.0122(8) 0.0051(7)
C6 0.0231(8) 0.0177(8) 0.0235(9) -0.0041(6) 0.0140(7) -0.0042(6)
C7 0.0211(8) 0.0173(8) 0.0225(8) 0.0016(6) 0.0135(7) -0.0020(6)
C8 0.0189(8) 0.0182(8) 0.0141(7) -0.0004(6) 0.0086(7) 0.0028(6)
C9 0.0182(8) 0.0255(9) 0.0181(8) -0.0011(7) 0.0100(7) 0.0021(6)
C10 0.0225(9) 0.0406(11) 0.0301(10) -0.0027(8) 0.0177(8) 0.0027(8)
C11 0.0312(10) 0.0406(11) 0.0341(11) -0.0015(9) 0.0197(9) 0.0153(9)
C12 0.0430(12) 0.0221(9) 0.0345(11) 0.0025(8) 0.0221(10) 0.0138(8)
C13 0.0326(10) 0.0186(8) 0.0282(9) 0.0011(7) 0.0189(8) 0.0040(7)
C14 0.0294(10) 0.0238(9) 0.0413(11) 0.0001(8) 0.0258(9) -0.0032(7)
C15 0.0199(8) 0.0140(7) 0.0171(8) 0.0011(6) 0.0111(7) -0.0008(6)
C16 0.0218(8) 0.0168(8) 0.0226(8) -0.0012(6) 0.0145(7) -0.0020(6)
C17 0.0316(10) 0.0241(9) 0.0261(9) -0.0055(7) 0.0209(8) -0.0021(7)
C18 0.0314(10) 0.0268(9) 0.0176(8) -0.0056(7) 0.0123(8) -0.0033(7)
C19 0.0218(9) 0.0242(9) 0.0198(8) 0.0002(7) 0.0095(7) -0.0002(7)
C20 0.0214(8) 0.0196(8) 0.0186(8) 0.0024(6) 0.0121(7) 0.0031(6)
C21 0.0228(9) 0.0326(10) 0.0271(9) -0.0053(8) 0.0163(8) 0.0007(7)

loop_
_atom_type_symbol
_atom_type_description
_atom_type_scat_dispersion_real
_atom_type_scat_dispersion_imag
_atom_type_scat_source
C C 0.0033 0.0016 'International Tables Vol C Tables 4.2.6.8 and 6.1.1.4'
H H 0.0000 0.0000 'International Tables Vol C Tables 4.2.6.8 and 6.1.1.4'
Cl Cl 0.1484 0.1585 'International Tables Vol C Tables 4.2.6.8 and 6.1.1.4'
N N 0.0061 0.0033 'International Tables Vol C Tables 4.2.6.8 and 6.1.1.4'
Ni Ni 0.3393 1.1124 'International Tables Vol C Tables 4.2.6.8 and 6.1.1.4'
P P 0.1023 0.0942 'International Tables Vol C Tables 4.2.6.8 and 6.1.1.4'

loop_
_geom_angle_atom_site_label_1
_geom_angle_atom_site_label_2
_geom_angle_atom_site_label_3
_geom_angle
N1 Ni1 Cl2 104.63(4)
N1 Ni1 Cl1 104.18(4)
Cl2 Ni1 Cl1 129.513(19)
N1 Ni1 P1 96.90(4)
Cl2 Ni1 P1 113.147(18)
Cl1 Ni1 P1 103.407(17)
C8 P1 C15 105.09(7)
C8 P1 C7 105.58(8)
C15 P1 C7 106.70(8)
C8 P1 Ni1 113.01(5)
C15 P1 Ni1 121.76(5)
C7 P1 Ni1 103.50(5)
C5 N1 C1 118.77(15)
C5 N1 Ni1 117.33(12)
C1 N1 Ni1 123.50(11)
N1 C1 C2 120.43(16)
N1 C1 C6 118.14(14)
C2 C1 C6 121.35(16)
C3 C2 C1 119.97(18)
C3 C2 H2 120.0
C1 C2 H2 120.0
C4 C3 C2 119.25(17)
C4 C3 H3 120.4
C2 C3 H3 120.4
C5 C4 C3 118.52(18)
C5 C4 H4 120.7
C3 C4 H4 120.7
N1 C5 C4 122.96(18)
N1 C5 H5 118.5
C4 C5 H5 118.5
C1 C6 C7 112.00(14)
C1 C6 H6A 109.2
C7 C6 H6A 109.2
C1 C6 H6B 109.2
C7 C6 H6B 109.2
H6A C6 H6B 107.9
C6 C7 P1 110.53(11)
C6 C7 H7A 109.5
P1 C7 H7A 109.5
C6 C7 H7B 109.5
P1 C7 H7B 109.5
H7A C7 H7B 108.1
C13 C8 C9 119.49(16)
C13 C8 P1 121.10(14)
C9 C8 P1 119.41(12)
C10 C9 C8 118.27(16)
C10 C9 C14 118.33(16)
C8 C9 C14 123.40(15)
C11 C10 C9 121.81(19)
C11 C10 H10 119.1
C9 C10 H10 119.1
C12 C11 C10 119.78(18)
C12 C11 H11 120.1
C10 C11 H11 120.1
C11 C12 C13 119.73(18)
C11 C12 H12 120.1
C13 C12 H12 120.1
C12 C13 C8 120.91(18)
C12 C13 H13 119.5
C8 C13 H13 119.5
C9 C14 H14A 109.5
C9 C14 H14B 109.5
H14A C14 H14B 109.5
C9 C14 H14C 109.5
H14A C14 H14C 109.5
H14B C14 H14C 109.5
C9 C14 H14D 109.5
H14A C14 H14D 141.1
H14B C14 H14D 56.3
H14C C14 H14D 56.3
C9 C14 H14E 109.5
H14A C14 H14E 56.3
H14B C14 H14E 141.1
H14C C14 H14E 56.3
H14D C14 H14E 109.5
C9 C14 H14F 109.5
H14A C14 H14F 56.3
H14B C14 H14F 56.3
H14C C14 H14F 141.1
H14D C14 H14F 109.5
H14E C14 H14F 109.5
C20 C15 C16 119.23(15)
C20 C15 P1 119.06(12)
C16 C15 P1 121.69(12)
C17 C16 C15 118.24(16)
C17 C16 C21 117.81(16)
C15 C16 C21 123.95(15)
C18 C17 C16 121.92(17)
C18 C17 H17 119.0
C16 C17 H17 119.0
C17 C18 C19 119.83(16)
C17 C18 H18 120.1
C19 C18 H18 120.1
C20 C19 C18 119.45(16)
C20 C19 H19 120.3
C18 C19 H19 120.3
C19 C20 C15 121.18(16)
C19 C20 H20 119.4
C15 C20 H20 119.4
C16 C21 H21A 109.5
C16 C21 H21B 109.5
H21A C21 H21B 109.5
C16 C21 H21C 109.5
H21A C21 H21C 109.5
H21B C21 H21C 109.5

loop_
_geom_bond_atom_site_label_1
_geom_bond_atom_site_label_2
_geom_bond_distance
Ni1 N1 2.0121(14)
Ni1 Cl2 2.2151(5)
Ni1 Cl1 2.2261(5)
Ni1 P1 2.3036(4)
P1 C8 1.8277(17)
P1 C15 1.8298(17)
P1 C7 1.8349(16)
N1 C5 1.352(2)
N1 C1 1.358(2)
C1 C2 1.393(2)
C1 C6 1.509(2)
C2 C3 1.383(3)
C2 H2 0.9500
C3 C4 1.383(3)
C3 H3 0.9500
C4 C5 1.375(3)
C4 H4 0.9500
C5 H5 0.9500
C6 C7 1.549(2)
C6 H6A 0.9900
C6 H6B 0.9900
C7 H7A 0.9900
C7 H7B 0.9900
C8 C13 1.403(2)
C8 C9 1.405(2)
C9 C10 1.396(2)
C9 C14 1.506(2)
C10 C11 1.385(3)
C10 H10 0.9500
C11 C12 1.381(3)
C11 H11 0.9500
C12 C13 1.387(3)
C12 H12 0.9500
C13 H13 0.9500
C14 H14A 0.9800
C14 H14B 0.9800
C14 H14C 0.9800
C14 H14D 0.9800
C14 H14E 0.9800
C14 H14F 0.9800
C15 C20 1.408(2)
C15 C16 1.409(2)
C16 C17 1.396(2)
C16 C21 1.512(2)
C17 C18 1.386(3)
C17 H17 0.9500
C18 C19 1.387(3)
C18 H18 0.9500
C19 C20 1.386(2)
C19 H19 0.9500
C20 H20 0.9500
C21 H21A 0.9800
C21 H21B 0.9800
C21 H21C 0.9800

loop_
_geom_torsion_atom_site_label_1
_geom_torsion_atom_site_label_2
_geom_torsion_atom_site_label_3
_geom_torsion_atom_site_label_4
_geom_torsion
N1 Ni1 P1 C8 -127.80(7)
Cl2 Ni1 P1 C8 123.03(6)
Cl1 Ni1 P1 C8 -21.38(6)
N1 Ni1 P1 C15 105.65(8)
Cl2 Ni1 P1 C15 -3.52(7)
Cl1 Ni1 P1 C15 -147.93(6)
N1 Ni1 P1 C7 -14.10(7)
Cl2 Ni1 P1 C7 -123.27(6)
Cl1 Ni1 P1 C7 92.32(6)
Cl2 Ni1 N1 C5 -27.43(14)
Cl1 Ni1 N1 C5 110.66(13)
P1 Ni1 N1 C5 -143.59(13)
Cl2 Ni1 N1 C1 159.95(12)
Cl1 Ni1 N1 C1 -61.96(14)
P1 Ni1 N1 C1 43.80(13)
C5 N1 C1 C2 -3.2(2)
Ni1 N1 C1 C2 169.28(13)
C5 N1 C1 C6 173.56(16)
Ni1 N1 C1 C6 -13.9(2)
N1 C1 C2 C3 2.6(3)
C6 C1 C2 C3 -174.05(17)
C1 C2 C3 C4 0.1(3)
C2 C3 C4 C5 -2.2(3)
C1 N1 C5 C4 1.1(3)
Ni1 N1 C5 C4 -171.87(15)
C3 C4 C5 N1 1.6(3)
N1 C1 C6 C7 -57.6(2)
C2 C1 C6 C7 119.17(17)
C1 C6 C7 P1 83.94(16)
C8 P1 C7 C6 82.96(13)
C15 P1 C7 C6 -165.58(11)
Ni1 P1 C7 C6 -36.00(12)
C15 P1 C8 C13 -101.44(15)
C7 P1 C8 C13 11.15(16)
Ni1 P1 C8 C13 123.59(13)
C15 P1 C8 C9 79.34(14)
C7 P1 C8 C9 -168.06(13)
Ni1 P1 C8 C9 -55.62(14)
C13 C8 C9 C10 -0.2(2)
P1 C8 C9 C10 179.02(13)
C13 C8 C9 C14 179.40(17)
P1 C8 C9 C14 -1.4(2)
C8 C9 C10 C11 0.1(3)
C14 C9 C10 C11 -179.55(18)
C9 C10 C11 C12 0.2(3)
C10 C11 C12 C13 -0.4(3)
C11 C12 C13 C8 0.3(3)
C9 C8 C13 C12 0.0(3)
P1 C8 C13 C12 -179.18(14)
C8 P1 C15 C20 -7.18(15)
C7 P1 C15 C20 -118.98(13)
Ni1 P1 C15 C20 122.83(11)
C8 P1 C15 C16 174.66(13)
C7 P1 C15 C16 62.86(15)
Ni1 P1 C15 C16 -55.33(15)
C20 C15 C16 C17 4.3(2)
P1 C15 C16 C17 -177.56(12)
C20 C15 C16 C21 -175.75(15)
P1 C15 C16 C21 2.4(2)
C15 C16 C17 C18 -3.0(3)
C21 C16 C17 C18 177.00(17)
C16 C17 C18 C19 -0.4(3)
C17 C18 C19 C20 2.6(3)
C18 C19 C20 C15 -1.3(3)
C16 C15 C20 C19 -2.2(2)
P1 C15 C20 C19 179.58(13)
